data_7046657
loop_
_publ_author_name
'Loibl, Antonia'
'Oschmann, Wiebke'
'Vogler, Maria'
'Pidko, Evgeny A.'
'Weber, Manuela'
'Wiecko, Jelena'
'M\"uller, Christian'

_publ_section_title
;
 Substituent effects in pyridyl-functionalized pyrylium salts, pyridines
 and \l<sup>3</sup>,\s<sup>2</sup>-phosphinines: a fundamental and
 systematic study.
;
_journal_issue 28
_journal_name_full 'Dalton transactions (Cambridge, England : 2003)'
_journal_page_first 9355
_journal_page_last 9366
_journal_paper_doi 10.1039/c8dt01441h
_journal_volume 47
_journal_year 2018
_chemical_formula_moiety 'C26 H15 F N2 O4 W'
_chemical_formula_sum 'C26 H15 F N2 O4 W'
_chemical_formula_weight 622.25
_space_group_crystal_system triclinic
_space_group_IT_number 2
_space_group_name_Hall '-P 1'
_space_group_name_H-M_alt 'P -1'
_symmetry_space_group_name_Hall '-P 1'
_symmetry_space_group_name_H-M 'P -1'
_atom_sites_solution_hydrogens geom
_audit_creation_method SHELXL-2013
_audit_update_record
;
2017-04-03 deposited with the CCDC.
2018-06-07 downloaded from the CCDC.
;
_cell_angle_alpha 79.773(6)
_cell_angle_beta 73.331(6)
_cell_angle_gamma 83.135(6)
_cell_formula_units_Z 2
_cell_length_a 7.611(2)
_cell_length_b 13.016(4)
_cell_length_c 13.175(4)
_cell_measurement_reflns_used 1024
_cell_measurement_temperature 100(2)
_cell_measurement_theta_max 60.895
_cell_measurement_theta_min 6.531
_cell_volume 1227.2(6)
_computing_cell_refinement 'Bruker XSCANS'
_computing_data_collection 'Bruker XSCANS'
_computing_data_reduction 'Bruker SHELXTL'
_computing_molecular_graphics 'Ortep (Johnson, 1996)'
_computing_publication_material 'Bruker SHELXTL'
_computing_structure_refinement 'SHELXL-2013 (Sheldrick, 2013)'
_computing_structure_solution 'Bruker SHELXTL'
_diffrn_ambient_temperature 100(2)
_diffrn_measured_fraction_theta_full 0.969
_diffrn_measured_fraction_theta_max 0.919
_diffrn_measurement_device_type 'Bruker P4'
_diffrn_measurement_method '\w scans'
_diffrn_radiation_type MoK\a
_diffrn_radiation_wavelength 0.71073
_diffrn_reflns_av_R_equivalents 0.0182
_diffrn_reflns_av_unetI/netI 0.0249
_diffrn_reflns_Laue_measured_fraction_full 0.969
_diffrn_reflns_Laue_measured_fraction_max 0.919
_diffrn_reflns_limit_h_max 9
_diffrn_reflns_limit_h_min -10
_diffrn_reflns_limit_k_max 12
_diffrn_reflns_limit_k_min -18
_diffrn_reflns_limit_l_max 18
_diffrn_reflns_limit_l_min -18
_diffrn_reflns_number 15071
_diffrn_reflns_point_group_measured_fraction_full 0.969
_diffrn_reflns_point_group_measured_fraction_max 0.919
_diffrn_reflns_theta_full 25.242
_diffrn_reflns_theta_max 30.526
_diffrn_reflns_theta_min 2.103
_diffrn_source graphite
_diffrn_standards_decay_% 3
_diffrn_standards_interval_count 2
_diffrn_standards_interval_time 30
_diffrn_standards_number 15071
_exptl_absorpt_coefficient_mu 4.747
_exptl_absorpt_correction_T_max 0.7461
_exptl_absorpt_correction_T_min 0.4872
_exptl_absorpt_correction_type empirical
_exptl_absorpt_process_details
;
 SADABS - Bruker/Siemens area detector absorption
;
_exptl_crystal_colour red
_exptl_crystal_density_diffrn 1.684
_exptl_crystal_density_method 'not measured'
_exptl_crystal_description platelett
_exptl_crystal_F_000 600
_exptl_crystal_size_max 0.55
_exptl_crystal_size_mid 0.15
_exptl_crystal_size_min 0.04
_platon_squeeze_details
;
The general procedure (based on a preliminary implementation of the technique)
has been described in more detail in: Acta Cryst. (1990), A46, 194 as the 
'BYPASS procedure' P. v.d. Sluis & A.L. Spek) 
;
_refine_diff_density_max 1.291
_refine_diff_density_min -0.768
_refine_diff_density_rms 0.099
_refine_ls_extinction_method none
_refine_ls_goodness_of_fit_ref 1.062
_refine_ls_hydrogen_treatment constr
_refine_ls_matrix_type full
_refine_ls_number_parameters 307
_refine_ls_number_reflns 6890
_refine_ls_number_restraints 0
_refine_ls_restrained_S_all 1.062
_refine_ls_R_factor_all 0.0200
_refine_ls_R_factor_gt 0.0178
_refine_ls_shift/su_max 0.002
_refine_ls_shift/su_mean 0.000
_refine_ls_structure_factor_coef Fsqd
_refine_ls_weighting_details 'w=1/[\s^2^(Fo^2^)+(0.0235P)^2^+0.5842P] where P=(Fo^2^+2Fc^2^)/3'
_refine_ls_weighting_scheme calc
_refine_ls_wR_factor_gt 0.0447
_refine_ls_wR_factor_ref 0.0457
_reflns_Friedel_coverage 0.000
_reflns_number_gt 6419
_reflns_number_total 6890
_reflns_threshold_expression 'I > 2\s(I)'
_cod_data_source_file c8dt01441h2.cif
_cod_data_source_block shelx_CCDC2
_cod_depositor_comments 'Adding full bibliography for 7046645--7046658.cif.'
_cod_original_cell_volume 1227.3(6)
_cod_database_code 7046657
_shelx_space_group_comment
;
The symmetry employed for this shelxl refinement is uniquely defined
by the following loop, which should always be used as a source of
symmetry information in preference to the above space-group names.
They are only intended as comments.
;

loop_
_space_group_symop_operation_xyz
'x, y, z'
'-x, -y, -z'

loop_
_atom_site_label
_atom_site_type_symbol
_atom_site_fract_x
_atom_site_fract_y
_atom_site_fract_z
_atom_site_U_iso_or_equiv
_atom_site_adp_type
_atom_site_occupancy
_atom_site_site_symmetry_order
_atom_site_calc_flag
_atom_site_refinement_flags_posn
_atom_site_refinement_flags_adp
C1 C 0.2348(3) 0.74025(16) 0.55812(15) 0.0137(4) Uani 1 1 d . .
C2 C 0.3491(3) 0.72040(16) 0.45930(15) 0.0150(4) Uani 1 1 d . .
H2 H 0.4246 0.7730 0.4147 0.018 Uiso 1 1 calc R U
C3 C 0.3546(3) 0.62474(16) 0.42468(14) 0.0132(4) Uani 1 1 d . .
C4 C 0.2485(3) 0.54876(16) 0.49720(15) 0.0138(4) Uani 1 1 d . .
H4 H 0.2511 0.4811 0.4788 0.017 Uiso 1 1 calc R U
C5 C 0.1395(3) 0.57154(15) 0.59572(14) 0.0123(3) Uani 1 1 d . .
C6 C 0.0330(3) 0.49176(16) 0.67715(14) 0.0137(4) Uani 1 1 d . .
C7 C 0.0678(3) 0.38521(17) 0.67380(15) 0.0164(4) Uani 1 1 d . .
H7 H 0.1584 0.3605 0.6154 0.020 Uiso 1 1 calc R U
C8 C -0.0308(3) 0.31482(17) 0.75637(17) 0.0196(4) Uani 1 1 d . .
H8 H -0.0088 0.2416 0.7552 0.023 Uiso 1 1 calc R U
C9 C -0.1616(3) 0.35325(17) 0.84035(16) 0.0183(4) Uani 1 1 d . .
H9 H -0.2301 0.3069 0.8983 0.022 Uiso 1 1 calc R U
C10 C -0.1910(3) 0.45982(17) 0.83849(15) 0.0169(4) Uani 1 1 d . .
H10 H -0.2828 0.4858 0.8957 0.020 Uiso 1 1 calc R U
C11 C 0.2421(3) 0.84169(17) 0.59249(16) 0.0167(4) Uani 1 1 d . .
C12 C 0.2862(3) 0.84438(19) 0.68786(18) 0.0223(4) Uani 1 1 d . .
H12 H 0.3024 0.7810 0.7337 0.027 Uiso 1 1 calc R U
C13 C 0.3063(3) 0.9395(2) 0.7158(2) 0.0329(6) Uani 1 1 d . .
H13 H 0.3374 0.9424 0.7801 0.039 Uiso 1 1 calc R U
C14 C 0.2800(4) 1.0289(2) 0.6478(3) 0.0395(7) Uani 1 1 d . .
C15 C 0.2368(4) 1.0298(2) 0.5539(2) 0.0396(7) Uani 1 1 d . .
H15 H 0.2185 1.0939 0.5097 0.048 Uiso 1 1 calc R U
C16 C 0.2204(4) 0.93496(18) 0.52454(19) 0.0266(5) Uani 1 1 d . .
H16 H 0.1945 0.9334 0.4585 0.032 Uiso 1 1 calc R U
C17 C 0.4718(3) 0.60465(16) 0.31814(14) 0.0136(4) Uani 1 1 d . .
C18 C 0.5303(3) 0.68806(17) 0.23606(15) 0.0171(4) Uani 1 1 d . .
H18 H 0.4924 0.7580 0.2487 0.020 Uiso 1 1 calc R U
C19 C 0.6424(3) 0.66953(18) 0.13695(16) 0.0202(4) Uani 1 1 d . .
H19 H 0.6814 0.7267 0.0821 0.024 Uiso 1 1 calc R U
C20 C 0.6981(3) 0.56775(19) 0.11744(16) 0.0206(4) Uani 1 1 d . .
H20 H 0.7754 0.5552 0.0494 0.025 Uiso 1 1 calc R U
C21 C 0.6406(3) 0.48427(18) 0.19740(16) 0.0179(4) Uani 1 1 d . .
H21 H 0.6777 0.4145 0.1840 0.021 Uiso 1 1 calc R U
C22 C 0.5285(3) 0.50289(16) 0.29721(15) 0.0151(4) Uani 1 1 d . .
H22 H 0.4901 0.4455 0.3518 0.018 Uiso 1 1 calc R U
C23 C -0.2628(3) 0.71446(15) 0.63308(15) 0.0140(4) Uani 1 1 d . .
C24 C -0.3840(3) 0.70726(18) 0.85456(16) 0.0189(4) Uani 1 1 d . .
C25 C -0.0238(3) 0.7054(2) 0.87261(17) 0.0224(5) Uani 1 1 d . .
C26 C -0.1630(3) 0.85751(19) 0.73460(17) 0.0205(4) Uani 1 1 d . .
N1 N 0.1238(2) 0.66778(13) 0.62493(12) 0.0130(3) Uani 1 1 d . .
N2 N -0.0950(2) 0.52940(14) 0.75888(12) 0.0134(3) Uani 1 1 d . .
F1 F 0.2977(3) 1.12278(16) 0.67534(19) 0.0639(7) Uani 1 1 d . .
W1 W -0.14083(2) 0.70258(2) 0.75203(2) 0.01332(3) Uani 1 1 d . .
O1 O -0.3303(2) 0.72373(13) 0.56394(12) 0.0206(3) Uani 1 1 d . .
O2 O -0.5303(2) 0.70932(15) 0.91459(13) 0.0275(4) Uani 1 1 d . .
O3 O 0.0351(3) 0.7146(2) 0.94105(14) 0.0415(5) Uani 1 1 d . .
O4 O -0.1810(3) 0.94792(14) 0.72545(15) 0.0305(4) Uani 1 1 d . .

loop_
_atom_site_aniso_label
_atom_site_aniso_U_11
_atom_site_aniso_U_22
_atom_site_aniso_U_33
_atom_site_aniso_U_23
_atom_site_aniso_U_13
_atom_site_aniso_U_12
C1 0.0128(8) 0.0139(9) 0.0143(8) -0.0017(7) -0.0027(7) -0.0036(7)
C2 0.0139(9) 0.0157(9) 0.0141(8) -0.0010(7) -0.0008(7) -0.0052(7)
C3 0.0115(8) 0.0164(9) 0.0115(7) -0.0008(7) -0.0023(6) -0.0034(7)
C4 0.0131(8) 0.0145(9) 0.0135(8) -0.0029(7) -0.0019(7) -0.0034(7)
C5 0.0111(8) 0.0134(9) 0.0120(7) -0.0016(7) -0.0020(6) -0.0027(7)
C6 0.0125(8) 0.0165(9) 0.0113(7) 0.0000(7) -0.0020(6) -0.0044(7)
C7 0.0162(9) 0.0176(10) 0.0135(8) -0.0016(7) -0.0003(7) -0.0037(8)
C8 0.0197(10) 0.0167(10) 0.0200(9) 0.0015(8) -0.0028(8) -0.0049(8)
C9 0.0166(9) 0.0198(10) 0.0158(8) 0.0037(8) -0.0021(7) -0.0062(8)
C10 0.0128(9) 0.0227(11) 0.0130(8) 0.0012(7) -0.0009(7) -0.0046(8)
C11 0.0153(9) 0.0136(9) 0.0196(9) -0.0067(7) 0.0020(7) -0.0048(8)
C12 0.0175(10) 0.0271(12) 0.0234(10) -0.0125(9) -0.0007(8) -0.0054(9)
C13 0.0213(11) 0.0430(16) 0.0371(13) -0.0294(12) 0.0054(10) -0.0110(11)
C14 0.0333(14) 0.0260(14) 0.0532(17) -0.0282(13) 0.0172(12) -0.0177(12)
C15 0.0450(16) 0.0146(12) 0.0456(15) -0.0075(11) 0.0142(13) -0.0098(11)
C16 0.0313(12) 0.0160(11) 0.0260(11) -0.0012(9) 0.0030(9) -0.0055(10)
C17 0.0125(8) 0.0171(9) 0.0108(7) -0.0017(7) -0.0015(6) -0.0044(7)
C18 0.0199(10) 0.0157(10) 0.0141(8) -0.0016(7) -0.0015(7) -0.0041(8)
C19 0.0235(10) 0.0214(11) 0.0130(8) 0.0000(8) -0.0004(7) -0.0061(9)
C20 0.0209(10) 0.0275(12) 0.0116(8) -0.0059(8) 0.0011(7) -0.0043(9)
C21 0.0177(9) 0.0198(10) 0.0166(8) -0.0065(8) -0.0026(7) -0.0027(8)
C22 0.0152(9) 0.0158(9) 0.0145(8) -0.0026(7) -0.0026(7) -0.0044(8)
C23 0.0121(8) 0.0096(9) 0.0171(8) -0.0045(7) 0.0024(7) -0.0004(7)
C24 0.0187(10) 0.0235(11) 0.0160(8) -0.0070(8) -0.0039(7) -0.0032(8)
C25 0.0148(9) 0.0347(13) 0.0150(8) -0.0073(9) 0.0037(7) -0.0048(9)
C26 0.0194(10) 0.0240(11) 0.0174(9) -0.0086(8) -0.0001(8) -0.0036(9)
N1 0.0121(7) 0.0139(8) 0.0124(7) -0.0008(6) -0.0018(6) -0.0038(6)
N2 0.0120(7) 0.0161(8) 0.0113(6) -0.0003(6) -0.0023(6) -0.0029(6)
F1 0.0603(13) 0.0399(11) 0.0833(15) -0.0425(11) 0.0244(11) -0.0319(10)
W1 0.01156(4) 0.01625(5) 0.01138(4) -0.00383(3) -0.00002(3) -0.00303(3)
O1 0.0229(8) 0.0197(8) 0.0214(7) -0.0025(6) -0.0087(6) -0.0045(6)
O2 0.0157(7) 0.0434(11) 0.0209(7) -0.0124(7) 0.0038(6) -0.0033(7)
O3 0.0240(9) 0.0857(17) 0.0190(8) -0.0173(9) -0.0034(7) -0.0127(10)
O4 0.0349(10) 0.0188(9) 0.0344(9) -0.0094(7) -0.0003(8) -0.0031(8)

loop_
_atom_type_symbol
_atom_type_description
_atom_type_scat_dispersion_real
_atom_type_scat_dispersion_imag
_atom_type_scat_source
C C 0.0033 0.0016 'International Tables Vol C Tables 4.2.6.8 and 6.1.1.4'
H H 0.0000 0.0000 'International Tables Vol C Tables 4.2.6.8 and 6.1.1.4'
N N 0.0061 0.0033 'International Tables Vol C Tables 4.2.6.8 and 6.1.1.4'
F F 0.0171 0.0103 'International Tables Vol C Tables 4.2.6.8 and 6.1.1.4'
W W -0.8490 6.8722 'International Tables Vol C Tables 4.2.6.8 and 6.1.1.4'
O O 0.0106 0.0060 'International Tables Vol C Tables 4.2.6.8 and 6.1.1.4'

loop_
_geom_angle_atom_site_label_1
_geom_angle_atom_site_label_2
_geom_angle_atom_site_label_3
_geom_angle
N1 C1 C2 121.80(19)
N1 C1 C11 119.73(18)
C2 C1 C11 118.40(17)
C1 C2 C3 121.11(17)
C1 C2 H2 119.4
C3 C2 H2 119.4
C2 C3 C4 116.31(18)
C2 C3 C17 121.18(16)
C4 C3 C17 122.48(19)
C5 C4 C3 120.39(19)
C5 C4 H4 119.8
C3 C4 H4 119.8
N1 C5 C4 122.66(17)
N1 C5 C6 115.23(17)
C4 C5 C6 122.11(18)
N2 C6 C7 121.68(17)
N2 C6 C5 115.31(18)
C7 C6 C5 122.92(18)
C6 C7 C8 119.6(2)
C6 C7 H7 120.2
C8 C7 H7 120.2
C9 C8 C7 118.8(2)
C9 C8 H8 120.6
C7 C8 H8 120.6
C10 C9 C8 118.84(18)
C10 C9 H9 120.6
C8 C9 H9 120.6
N2 C10 C9 123.0(2)
N2 C10 H10 118.5
C9 C10 H10 118.5
C16 C11 C12 119.8(2)
C16 C11 C1 119.58(19)
C12 C11 C1 120.40(19)
C13 C12 C11 120.2(2)
C13 C12 H12 119.9
C11 C12 H12 119.9
C14 C13 C12 117.9(2)
C14 C13 H13 121.1
C12 C13 H13 121.1
C15 C14 F1 118.0(3)
C15 C14 C13 123.8(2)
F1 C14 C13 118.2(3)
C14 C15 C16 118.5(3)
C14 C15 H15 120.7
C16 C15 H15 120.7
C15 C16 C11 119.8(2)
C15 C16 H16 120.1
C11 C16 H16 120.1
C22 C17 C18 118.41(18)
C22 C17 C3 121.00(17)
C18 C17 C3 120.58(19)
C19 C18 C17 120.7(2)
C19 C18 H18 119.7
C17 C18 H18 119.7
C18 C19 C20 120.21(19)
C18 C19 H19 119.9
C20 C19 H19 119.9
C19 C20 C21 119.9(2)
C19 C20 H20 120.0
C21 C20 H20 120.0
C20 C21 C22 119.9(2)
C20 C21 H21 120.0
C22 C21 H21 120.0
C21 C22 C17 120.88(18)
C21 C22 H22 119.6
C17 C22 H22 119.6
O1 C23 W1 178.16(17)
O2 C24 W1 178.84(18)
O3 C25 W1 174.6(2)
O4 C26 W1 178.1(2)
C5 N1 C1 117.34(17)
C5 N1 W1 114.25(12)
C1 N1 W1 125.70(14)
C6 N2 C10 118.05(18)
C6 N2 W1 117.85(12)
C10 N2 W1 124.08(15)
C24 W1 C26 86.82(9)
C24 W1 C23 89.10(8)
C26 W1 C23 87.55(8)
C24 W1 C25 89.62(8)
C26 W1 C25 87.11(10)
C23 W1 C25 174.57(9)
C24 W1 N2 98.08(8)
C26 W1 N2 174.98(7)
C23 W1 N2 91.38(7)
C25 W1 N2 94.02(8)
C24 W1 N1 168.42(7)
C26 W1 N1 102.90(8)
C23 W1 N1 85.08(7)
C25 W1 N1 97.07(8)
N2 W1 N1 72.11(6)

loop_
_geom_bond_atom_site_label_1
_geom_bond_atom_site_label_2
_geom_bond_distance
C1 N1 1.359(2)
C1 C2 1.391(3)
C1 C11 1.482(3)
C2 C3 1.392(3)
C2 H2 0.9500
C3 C4 1.398(2)
C3 C17 1.480(3)
C4 C5 1.386(3)
C4 H4 0.9500
C5 N1 1.357(3)
C5 C6 1.481(2)
C6 N2 1.349(3)
C6 C7 1.387(3)
C7 C8 1.389(3)
C7 H7 0.9500
C8 C9 1.382(3)
C8 H8 0.9500
C9 C10 1.375(3)
C9 H9 0.9500
C10 N2 1.355(2)
C10 H10 0.9500
C11 C16 1.398(3)
C11 C12 1.397(3)
C12 C13 1.390(3)
C12 H12 0.9500
C13 C14 1.369(5)
C13 H13 0.9500
C14 C15 1.366(5)
C14 F1 1.367(3)
C15 C16 1.386(4)
C15 H15 0.9500
C16 H16 0.9500
C17 C22 1.393(3)
C17 C18 1.403(3)
C18 C19 1.384(3)
C18 H18 0.9500
C19 C20 1.387(3)
C19 H19 0.9500
C20 C21 1.387(3)
C20 H20 0.9500
C21 C22 1.391(3)
C21 H21 0.9500
C22 H22 0.9500
C23 O1 1.150(2)
C23 W1 2.014(2)
C24 O2 1.167(3)
C24 W1 1.955(2)
C25 O3 1.146(3)
C25 W1 2.039(2)
C26 O4 1.157(3)
C26 W1 1.981(2)
N1 W1 2.2765(18)
N2 W1 2.2291(19)

loop_
_geom_torsion_atom_site_label_1
_geom_torsion_atom_site_label_2
_geom_torsion_atom_site_label_3
_geom_torsion_atom_site_label_4
_geom_torsion
N1 C1 C2 C3 -0.1(3)
C11 C1 C2 C3 177.07(18)
C1 C2 C3 C4 -3.9(3)
C1 C2 C3 C17 178.11(17)
C2 C3 C4 C5 2.6(3)
C17 C3 C4 C5 -179.43(17)
C3 C4 C5 N1 2.8(3)
C3 C4 C5 C6 -176.60(17)
N1 C5 C6 N2 13.8(2)
C4 C5 C6 N2 -166.75(17)
N1 C5 C6 C7 -162.82(17)
C4 C5 C6 C7 16.6(3)
N2 C6 C7 C8 -0.1(3)
C5 C6 C7 C8 176.29(17)
C6 C7 C8 C9 -0.1(3)
C7 C8 C9 C10 0.8(3)
C8 C9 C10 N2 -1.3(3)
N1 C1 C11 C16 -129.8(2)
C2 C1 C11 C16 53.0(3)
N1 C1 C11 C12 55.8(3)
C2 C1 C11 C12 -121.5(2)
C16 C11 C12 C13 0.7(3)
C1 C11 C12 C13 175.2(2)
C11 C12 C13 C14 0.6(4)
C12 C13 C14 C15 -0.6(4)
C12 C13 C14 F1 179.3(2)
F1 C14 C15 C16 179.3(2)
C13 C14 C15 C16 -0.8(4)
C14 C15 C16 C11 2.1(4)
C12 C11 C16 C15 -2.1(4)
C1 C11 C16 C15 -176.6(2)
C2 C3 C17 C22 157.42(18)
C4 C3 C17 C22 -20.5(3)
C2 C3 C17 C18 -21.9(3)
C4 C3 C17 C18 160.22(18)
C22 C17 C18 C19 -0.4(3)
C3 C17 C18 C19 178.92(18)
C17 C18 C19 C20 0.2(3)
C18 C19 C20 C21 0.2(3)
C19 C20 C21 C22 -0.5(3)
C20 C21 C22 C17 0.4(3)
C18 C17 C22 C21 0.1(3)
C3 C17 C22 C21 -179.21(17)
C4 C5 N1 C1 -6.8(3)
C6 C5 N1 C1 172.68(16)
C4 C5 N1 W1 155.69(14)
C6 C5 N1 W1 -24.86(19)
C2 C1 N1 C5 5.4(3)
C11 C1 N1 C5 -171.74(17)
C2 C1 N1 W1 -154.82(15)
C11 C1 N1 W1 28.0(2)
C7 C6 N2 C10 -0.3(3)
C5 C6 N2 C10 -177.00(16)
C7 C6 N2 W1 -178.63(13)
C5 C6 N2 W1 4.7(2)
C9 C10 N2 C6 1.1(3)
C9 C10 N2 W1 179.23(14)

loop_
_platon_squeeze_void_nr
_platon_squeeze_void_average_x
_platon_squeeze_void_average_y
_platon_squeeze_void_average_z
_platon_squeeze_void_volume
_platon_squeeze_void_count_electrons
_platon_squeeze_void_content
1 -0.039 0.000 0.000 184 37 ' '
